data_7204451
loop_
_publ_author_name
'Steven D. Bull'
'Stephen G. Davies'
'David J. Fox'
'Massimo Gianotti'
'Peter M. Kelly'
'Camille Pierres'
'Edward D. Savory'
'Andrew D. Smith'

_publ_section_title
;
 Asymmetric synthesis of \b-pyridyl-\b-amino acid derivatives
;
_journal_issue 16
_journal_name_full 'J. Chem. Soc., Perkin Trans. 1'
_journal_page_first 1858
_journal_page_last 1868
_journal_paper_doi 10.1039/b204653a
_journal_year 2002
_chemical_compound_source
;
?
;
_chemical_formula_moiety ' C28 H34 N2 O3 '
_chemical_formula_sum 'C28 H34 N2 O3'
_chemical_formula_weight 446.59
_chemical_melting_point ?
_chemical_name_systematic
;                                                                               
?                                                                               
;
_space_group_IT_number 19
_symmetry_cell_setting orthorhombic
_symmetry_space_group_name_Hall 'P 2ac 2ab'
_symmetry_space_group_name_H-M 'P 21 21 21'
_atom_sites_solution_hydrogens geom
_atom_sites_solution_primary direct
_audit_creation_date 01-15-06
_audit_creation_method CRYSTALS_ver_12-03-99
_cell_angle_alpha 90
_cell_angle_beta 90
_cell_angle_gamma 90
_cell_formula_units_Z 4
_cell_length_a 11.4818(13)
_cell_length_b 12.894(3)
_cell_length_c 17.1468(18)
_cell_measurement_reflns_used 25
_cell_measurement_temperature 293
_cell_measurement_theta_max 43
_cell_measurement_theta_min 22
_cell_volume 2538.5(7)
_computing_cell_refinement
; 
SPARE 
;
_computing_data_collection
; 
DATA COLLECTION 
;
_computing_data_reduction
; 
SPARE 
;
_computing_molecular_graphics
; 
CAMERON (Watkin et al 1996) 
;
_computing_publication_material
; 
CRYSTALS (Watkin et all 2001) 
;
_computing_structure_refinement
; 
CRYSTALS (Watkin et all 2001) 
;
_computing_structure_solution
; 
SIR92 (Altomare et al, 1994) 
;
_diffrn_ambient_temperature 293
_diffrn_measured_fraction_theta_max 1.000
_diffrn_measurement_device_type
; 
Unknown 
;
_diffrn_measurement_method \w/2\q
_diffrn_radiation_monochromator graphite
_diffrn_radiation_type 'Cu K\a'
_diffrn_radiation_wavelength 1.54180
_diffrn_reflns_av_R_equivalents 0.00
_diffrn_reflns_limit_h_max 14
_diffrn_reflns_limit_h_min 0
_diffrn_reflns_limit_k_max 16
_diffrn_reflns_limit_k_min 0
_diffrn_reflns_limit_l_max 21
_diffrn_reflns_limit_l_min 0
_diffrn_reflns_number 2953
_diffrn_reflns_theta_max 74.20
_diffrn_reflns_theta_min 4.29
_diffrn_standards_decay_% 0.89
_diffrn_standards_interval_count 0
_diffrn_standards_interval_time 0
_diffrn_standards_number 3
_exptl_absorpt_coefficient_mu 0.598
_exptl_absorpt_correction_T_max 0.70
_exptl_absorpt_correction_T_min 0.69
_exptl_absorpt_correction_type psi-scan
_exptl_absorpt_process_details
; 
Azimutal absorption correction (North et al, 1968) 
;
_exptl_crystal_colour ' colourless '
_exptl_crystal_density_diffrn 1.168
_exptl_crystal_density_meas ?
_exptl_crystal_description ' cubem '
_exptl_crystal_F_000 962.554
_exptl_crystal_size_max 0.80
_exptl_crystal_size_mid 0.80
_exptl_crystal_size_min 0.60
_refine_diff_density_max 0.28
_refine_diff_density_min -0.13
_refine_ls_extinction_coef 2159.6(573)
_refine_ls_extinction_method 'Larson 1970 Crystallographic Computing eq 22'
_refine_ls_goodness_of_fit_ref 1.1288
_refine_ls_hydrogen_treatment noref
_refine_ls_matrix_type full
_refine_ls_number_parameters 299
_refine_ls_number_reflns 2838
_refine_ls_R_factor_gt 0.0427
_refine_ls_shift/su_max 0.000196
_refine_ls_structure_factor_coef F
_refine_ls_weighting_details
;
Chebychev polynomial with 3 parameters, Carruthers & Watkin , 1979, 
5.13    0.335     3.47    
;
_refine_ls_weighting_scheme calc
_refine_ls_wR_factor_ref 0.0437
_reflns_limit_h_max 14
_reflns_limit_h_min 0
_reflns_limit_k_max 16
_reflns_limit_k_min 0
_reflns_limit_l_max 21
_reflns_limit_l_min 0
_reflns_number_gt 2838
_reflns_number_total 2927
_reflns_threshold_expression >3.00\s(I)
_cod_data_source_file b204653a.txt
_cod_data_source_block CRYSTALS_cif_ES27
_cod_depositor_comments
;
The following automatic conversions were performed:
'_symmetry_cell_setting' value 'Orthorhombic ' changed to 'orthorhombic'
according to '/home/adriana/struct/CIF-dictionaries/cif_core.dic'
dictionary named 'cif_core.dic' version 2.4.1 from 2010-06-29.

Automatic conversion script
Id: cif_fix_enum 1555 2011-01-17 13:19:09Z saulius 

The following automatic conversions were performed:

'_chemical_melting_point' value 'not measured' was changed to '?' -
the value is undefined or not given.

Automatic conversion script
Id: cif_fix_values 1569 2011-02-09 13:29:24Z adriana 
;
_cod_original_cell_volume 2538.5
_cod_original_sg_symbol_H-M 'P 21 21 21 '
_cod_original_formula_sum ' C28 H34 N2 O3 '
_cod_database_code 7204451

loop_
_symmetry_equiv_pos_as_xyz
x,y,z
x+1/2,-y+1/2,-z
-x,y+1/2,-z+1/2
-x+1/2,-y,z+1/2

loop_
_atom_site_label
_atom_site_fract_x
_atom_site_fract_y
_atom_site_fract_z
_atom_site_U_iso_or_equiv
_atom_site_occupancy
_atom_site_adp_type
O1 0.4380(1) 0.33632(9) 0.11440(7) 0.0522 1.0000 Uani
N2 0.59076(11) 0.1745(1) 0.27133(7) 0.0436 1.0000 Uani
O3 0.59697(13) 0.25112(14) 0.07316(8) 0.0726 1.0000 Uani
C4 0.67071(13) 0.25029(11) 0.23590(8) 0.0429 1.0000 Uani
C5 0.63841(15) 0.06901(12) 0.2763(1) 0.0510 1.0000 Uani
C6 0.54650(15) 0.30174(12) 0.12141(9) 0.0480 1.0000 Uani
C7 0.75048(16) 0.38416(14) 0.33239(12) 0.0586 1.0000 Uani
C8 0.55190(16) 0.01529(13) 0.14853(11) 0.0551 1.0000 Uani
C9 0.64656(15) 0.01624(11) 0.1983(1) 0.0496 1.0000 Uani
C10 0.76440(13) 0.29336(12) 0.2901(1) 0.0473 1.0000 Uani
C11 0.33646(17) 0.17884(17) 0.27250(12) 0.0632 1.0000 Uani
C12 0.52679(15) 0.20647(13) 0.34209(9) 0.0492 1.0000 Uani
C13 0.35426(17) 0.10097(15) 0.39664(12) 0.0617 1.0000 Uani
N14 0.93802(17) 0.36775(17) 0.39227(13) 0.0850 1.0000 Uani
C15 0.60068(14) 0.33721(11) 0.19682(9) 0.0469 1.0000 Uani
O16 0.06874(13) 0.03936(16) 0.30573(12) 0.0882 1.0000 Uani
C17 0.40389(15) 0.16001(13) 0.3383(1) 0.0513 1.0000 Uani
C18 0.24056(19) 0.05931(17) 0.38733(13) 0.0689 1.0000 Uani
C19 0.86914(16) 0.24166(16) 0.29958(13) 0.0658 1.0000 Uani
C20 0.55446(19) -0.03951(15) 0.07870(12) 0.0651 1.0000 Uani
C21 0.6529(2) -0.09349(16) 0.05762(12) 0.0707 1.0000 Uani
C22 0.3477(2) 0.19818(17) 0.03705(15) 0.0796 1.0000 Uani
C23 0.17845(17) 0.07787(16) 0.32157(13) 0.0657 1.0000 Uani
C24 0.22499(17) 0.13856(19) 0.26370(13) 0.0700 1.0000 Uani
C25 0.8382(2) 0.41798(18) 0.38142(14) 0.0733 1.0000 Uani
C26 0.74608(18) -0.03805(16) 0.17535(13) 0.0674 1.0000 Uani
C27 0.36568(18) 0.31475(14) 0.04455(11) 0.0627 1.0000 Uani
C28 0.7484(2) -0.09226(19) 0.10568(15) 0.0765 1.0000 Uani
C29 0.5886(2) 0.18705(17) 0.4195(1) 0.0665 1.0000 Uani
C30 0.9515(2) 0.2813(2) 0.35062(18) 0.0859 1.0000 Uani
C31 0.2524(2) 0.3679(2) 0.06502(17) 0.0850 1.0000 Uani
C32 0.4207(3) 0.3620(2) -0.02632(14) 0.0955 1.0000 Uani
C33 0.0253(3) -0.0380(3) 0.3537(2) 0.1138 1.0000 Uani
H41 0.7164 0.2089 0.1955 0.0551 1.0000 Uiso
H51 0.7178 0.0724 0.3016 0.0649 1.0000 Uiso
H52 0.5862 0.0265 0.3121 0.0649 1.0000 Uiso
H71 0.6781 0.4275 0.3256 0.0712 1.0000 Uiso
H81 0.4794 0.0543 0.1639 0.0693 1.0000 Uiso
H111 0.3712 0.2215 0.2293 0.0768 1.0000 Uiso
H121 0.5221 0.2843 0.3417 0.0595 1.0000 Uiso
H131 0.4018 0.0869 0.4459 0.0797 1.0000 Uiso
H151 0.6541 0.3979 0.1854 0.0600 1.0000 Uiso
H152 0.5380 0.3617 0.2333 0.0600 1.0000 Uiso
H181 0.2041 0.0174 0.4318 0.0825 1.0000 Uiso
H191 0.8853 0.1775 0.2675 0.0782 1.0000 Uiso
H201 0.4856 -0.0382 0.0420 0.0819 1.0000 Uiso
H211 0.6554 -0.1367 0.0078 0.0865 1.0000 Uiso
H221 0.2986 0.1805 -0.0092 0.0969 1.0000 Uiso
H222 0.4235 0.1600 0.0337 0.0969 1.0000 Uiso
H223 0.3049 0.1711 0.0857 0.0969 1.0000 Uiso
H241 0.1779 0.1549 0.2155 0.0866 1.0000 Uiso
H251 0.8246 0.4836 0.4121 0.0930 1.0000 Uiso
H261 0.8155 -0.0402 0.2121 0.0784 1.0000 Uiso
H281 0.8224 -0.1288 0.0895 0.0915 1.0000 Uiso
H291 0.5413 0.2117 0.4643 0.0832 1.0000 Uiso
H292 0.6665 0.2262 0.4205 0.0832 1.0000 Uiso
H293 0.6069 0.1114 0.4261 0.0832 1.0000 Uiso
H301 1.0260 0.2402 0.3577 0.1002 1.0000 Uiso
H311 0.1935 0.3600 0.0223 0.1020 1.0000 Uiso
H312 0.2636 0.4439 0.0760 0.1020 1.0000 Uiso
H313 0.2181 0.3353 0.1142 0.1020 1.0000 Uiso
H321 0.3716 0.3446 -0.0735 0.1101 1.0000 Uiso
H322 0.4310 0.4364 -0.0213 0.1101 1.0000 Uiso
H323 0.5002 0.3272 -0.0350 0.1101 1.0000 Uiso
H331 -0.0540 -0.0614 0.3383 0.1465 1.0000 Uiso
H332 0.0223 -0.0146 0.4105 0.1465 1.0000 Uiso
H333 0.0789 -0.1020 0.3529 0.1465 1.0000 Uiso

loop_
_atom_site_aniso_label
_atom_site_aniso_U_11
_atom_site_aniso_U_22
_atom_site_aniso_U_33
_atom_site_aniso_U_23
_atom_site_aniso_U_13
_atom_site_aniso_U_12
O1 0.0519(6) 0.0543(6) 0.0505(6) -0.0082(5) -0.0119(5) 0.0106(5)
N2 0.0452(6) 0.0387(6) 0.0469(6) 0.0041(5) 0.0016(5) 0.0018(5)
O3 0.0659(7) 0.101(1) 0.0514(6) -0.0093(7) 0.0032(6) 0.0232(8)
C4 0.0394(6) 0.0418(6) 0.0475(7) 0.0053(6) -0.0029(6) 0.0004(6)
C5 0.0554(8) 0.0412(7) 0.0565(8) 0.0083(7) -0.0025(7) 0.0045(7)
C6 0.0486(8) 0.0502(7) 0.0453(7) 0.0059(6) 0.0006(6) 0.0039(7)
C7 0.0527(9) 0.0547(9) 0.068(1) -0.0023(8) -0.0124(8) 0.0031(8)
C8 0.0507(8) 0.0511(8) 0.0635(9) -0.0012(7) 0.0039(8) 0.0022(7)
C9 0.0517(8) 0.0378(6) 0.0593(9) 0.0082(6) 0.0061(7) 0.0012(6)
C10 0.0401(7) 0.0483(7) 0.0534(8) 0.0063(7) -0.0044(6) -0.0015(6)
C11 0.0544(9) 0.0726(11) 0.063(1) 0.0034(9) 0.0053(8) -0.0022(9)
C12 0.0543(8) 0.0472(7) 0.0462(7) 0.0007(6) 0.0034(7) -0.0023(7)
C13 0.062(1) 0.061(1) 0.062(1) 0.0069(8) 0.0136(9) 0.0012(8)
N14 0.067(1) 0.0882(12) 0.0997(14) -0.0098(12) -0.0346(11) 0.0009(9)
C15 0.0472(7) 0.0420(7) 0.0514(8) 0.0064(6) -0.0069(7) 0.0004(6)
O16 0.0562(8) 0.1046(12) 0.1037(12) 0.011(1) 0.0037(8) -0.0099(8)
C17 0.0530(8) 0.0472(7) 0.0536(8) -0.0014(7) 0.0104(7) 0.0023(7)
C18 0.0675(11) 0.0685(11) 0.0708(11) 0.010(1) 0.023(1) -0.005(1)
C19 0.0469(8) 0.066(1) 0.0841(12) -0.004(1) -0.0116(9) 0.0089(8)
C20 0.0718(11) 0.060(1) 0.063(1) -0.0022(8) 0.0000(9) -0.004(1)
C21 0.0912(14) 0.0576(9) 0.0633(11) -0.0018(9) 0.0179(11) 0.002(1)
C22 0.0872(14) 0.0607(11) 0.0909(14) -0.0222(11) -0.0352(12) 0.0092(11)
C23 0.0491(9) 0.065(1) 0.0831(12) -0.003(1) 0.0113(9) 0.0030(8)
C24 0.0527(9) 0.0863(14) 0.0710(11) 0.0057(11) 0.0009(9) 0.003(1)
C25 0.0701(12) 0.0684(11) 0.0814(13) -0.0111(11) -0.0228(11) -0.002(1)
C26 0.059(1) 0.065(1) 0.0784(12) 0.0079(9) 0.0063(9) 0.0168(9)
C27 0.0711(11) 0.0564(9) 0.061(1) -0.0130(8) -0.0257(9) 0.0135(9)
C28 0.0766(13) 0.0696(12) 0.0831(14) 0.0012(11) 0.0192(12) 0.0219(11)
C29 0.0755(11) 0.0772(12) 0.0467(8) 0.0047(9) -0.0017(8) -0.009(1)
C30 0.054(1) 0.0934(15) 0.1107(17) -0.0104(14) -0.0302(12) 0.0152(11)
C31 0.0682(12) 0.0827(13) 0.1041(17) -0.0324(13) -0.0394(13) 0.0249(11)
C32 0.125(2) 0.1022(17) 0.0599(11) 0.0098(12) -0.0257(14) 0.0165(17)
C33 0.0830(16) 0.143(3) 0.115(2) 0.014(2) 0.0042(16) -0.0506(19)

loop_
_atom_type_symbol
_atom_type_scat_dispersion_real
_atom_type_scat_dispersion_imag
_atom_type_scat_Cromer_Mann_a1
_atom_type_scat_Cromer_Mann_b1
_atom_type_scat_Cromer_Mann_a2
_atom_type_scat_Cromer_Mann_b2
_atom_type_scat_Cromer_Mann_a3
_atom_type_scat_Cromer_Mann_b3
_atom_type_scat_Cromer_Mann_a4
_atom_type_scat_Cromer_Mann_b4
_atom_type_scat_Cromer_Mann_c
_atom_type_scat_source
'C   ' 0.0170 0.0090 2.3100 20.8439 1.0200 10.2075 1.5886 0.5687 0.8650 51.6512 0.2156 International_Tables_Vol_IV_Table_2.2B
'H   ' 0.0000 0.0000 0.4930 10.5109 0.3229 26.1257 0.1402 3.1424 0.0408 57.7997 0.0030 International_Tables_Vol_IV_Table_2.2B
'N   ' 0.0290 0.0180 12.2126 0.0057 3.1322 9.8933 2.0125 28.9975 1.1663 0.5826 -11.5290 International_Tables_Vol_IV_Table_2.2B
'O   ' 0.0470 0.0320 3.0485 13.2771 2.2868 5.7011 1.5463 0.3239 0.8670 32.9089 0.2508 International_Tables_Vol_IV_Table_2.2B

loop_
_geom_angle_atom_site_label_1
_geom_angle_site_symmetry_1
_geom_angle_atom_site_label_2
_geom_angle_site_symmetry_2
_geom_angle_atom_site_label_3
_geom_angle_site_symmetry_3
_geom_angle
_geom_angle_publ_flag
C6 . O1 . C27 . 122.32(13) yes
C4 . N2 . C5 . 113.99(12) yes
C4 . N2 . C12 . 117.65(12) yes
C5 . N2 . C12 . 113.32(12) yes
N2 . C4 . C10 . 115.47(12) yes
N2 . C4 . C15 . 109.79(12) yes
C10 . C4 . C15 . 111.69(12) yes
N2 . C4 . H41 . 104.73(12) no
C10 . C4 . H41 . 103.93(12) no
C15 . C4 . H41 . 110.83(13) no
N2 . C5 . C9 . 112.98(13) yes
N2 . C5 . H51 . 108.72(14) no
C9 . C5 . H51 . 110.20(15) no
N2 . C5 . H52 . 108.33(14) no
C9 . C5 . H52 . 109.19(14) no
H51 . C5 . H52 . 107.24(15) no
O1 . C6 . O3 . 124.86(16) yes
O1 . C6 . C15 . 111.29(13) yes
O3 . C6 . C15 . 123.81(15) yes
C10 . C7 . C25 . 120.04(17) yes
C10 . C7 . H71 . 120.16(16) no
C25 . C7 . H71 . 119.73(18) no
C9 . C8 . C20 . 121.30(17) yes
C9 . C8 . H81 . 118.97(17) no
C20 . C8 . H81 . 119.73(19) no
C5 . C9 . C8 . 120.28(14) yes
C5 . C9 . C26 . 121.87(17) yes
C8 . C9 . C26 . 117.74(17) yes
C4 . C10 . C7 . 122.99(14) yes
C4 . C10 . C19 . 120.59(15) yes
C7 . C10 . C19 . 116.41(16) yes
C17 . C11 . C24 . 122.41(19) yes
C17 . C11 . H111 . 118.26(18) no
C24 . C11 . H111 . 119.3(2) no
N2 . C12 . C17 . 108.29(13) yes
N2 . C12 . C29 . 115.94(14) yes
C17 . C12 . C29 . 113.60(15) yes
N2 . C12 . H121 . 107.43(13) no
C17 . C12 . H121 . 109.87(14) no
C29 . C12 . H121 . 101.27(14) no
C17 . C13 . C18 . 120.44(19) yes
C17 . C13 . H131 . 118.42(18) no
C18 . C13 . H131 . 121.13(18) no
C25 . N14 . C30 . 115.65(18) yes
C4 . C15 . C6 . 111.70(13) yes
C4 . C15 . H151 . 109.35(13) no
C6 . C15 . H151 . 108.60(13) no
C4 . C15 . H152 . 109.51(13) no
C6 . C15 . H152 . 109.52(14) no
H151 . C15 . H152 . 108.09(14) no
C23 . O16 . C33 . 118.1(2) yes
C11 . C17 . C12 . 118.57(15) yes
C11 . C17 . C13 . 117.05(17) yes
C12 . C17 . C13 . 124.38(17) yes
C13 . C18 . C23 . 120.67(18) yes
C13 . C18 . H181 . 119.5(2) no
C23 . C18 . H181 . 119.8(2) no
C10 . C19 . C30 . 119.30(19) yes
C10 . C19 . H191 . 119.28(17) no
C30 . C19 . H191 . 121.36(18) no
C8 . C20 . C21 . 120.0(2) yes
C8 . C20 . H201 . 120.8(2) no
C21 . C20 . H201 . 119.2(2) no
C20 . C21 . C28 . 119.54(19) yes
C20 . C21 . H211 . 121.3(2) no
C28 . C21 . H211 . 119.1(2) no
C27 . C22 . H221 . 111.6(2) no
C27 . C22 . H222 . 111.9(2) no
H221 . C22 . H222 . 109.4(2) no
C27 . C22 . H223 . 109.3(2) no
H221 . C22 . H223 . 107.2(2) no
H222 . C22 . H223 . 107.1(2) no
O16 . C23 . C18 . 125.5(2) yes
O16 . C23 . C24 . 114.7(2) yes
C18 . C23 . C24 . 119.83(18) yes
C11 . C24 . C23 . 119.6(2) yes
C11 . C24 . H241 . 120.2(2) no
C23 . C24 . H241 . 120.2(2) no
C7 . C25 . N14 . 124.0(2) yes
C7 . C25 . H251 . 118.0(2) no
N14 . C25 . H251 . 117.97(19) no
C9 . C26 . C28 . 120.8(2) yes
C9 . C26 . H261 . 118.7(2) no
C28 . C26 . H261 . 120.4(2) no
O1 . C27 . C22 . 109.22(16) yes
O1 . C27 . C31 . 102.05(14) yes
C22 . C27 . C31 . 110.5(2) yes
O1 . C27 . C32 . 110.04(18) yes
C22 . C27 . C32 . 112.9(2) yes
C31 . C27 . C32 . 111.5(2) yes
C21 . C28 . C26 . 120.57(19) yes
C21 . C28 . H281 . 120.1(2) no
C26 . C28 . H281 . 119.3(3) no
C12 . C29 . H291 . 111.46(19) no
C12 . C29 . H292 . 109.86(16) no
H291 . C29 . H292 . 107.82(19) no
C12 . C29 . H293 . 110.85(17) no
H291 . C29 . H293 . 109.69(18) no
H292 . C29 . H293 . 107.0(2) no
N14 . C30 . C19 . 124.56(19) yes
N14 . C30 . H301 . 118.2(2) no
C19 . C30 . H301 . 117.2(2) no
C27 . C31 . H311 . 111.4(2) no
C27 . C31 . H312 . 112.0(2) no
H311 . C31 . H312 . 108.8(2) no
C27 . C31 . H313 . 109.6(2) no
H311 . C31 . H313 . 107.6(3) no
H312 . C31 . H313 . 107.3(2) no
C27 . C32 . H321 . 108.9(3) no
C27 . C32 . H322 . 112.4(2) no
H321 . C32 . H322 . 110.9(2) no
C27 . C32 . H323 . 108.3(2) no
H321 . C32 . H323 . 106.4(3) no
H322 . C32 . H323 . 109.6(3) no
O16 . C33 . H331 . 113.0(3) no
O16 . C33 . H332 . 111.5(3) no
H331 . C33 . H332 . 108.2(3) no
O16 . C33 . H333 . 110.8(3) no
H331 . C33 . H333 . 107.5(3) no
H332 . C33 . H333 . 105.5(3) no

loop_
_geom_bond_atom_site_label_1
_geom_bond_site_symmetry_1
_geom_bond_atom_site_label_2
_geom_bond_site_symmetry_2
_geom_bond_distance
_geom_bond_publ_flag
O1 . C6 . 1.329(2) yes
O1 . C27 . 1.483(2) yes
N2 . C4 . 1.4719(19) yes
N2 . C5 . 1.4687(19) yes
N2 . C12 . 1.477(2) yes
O3 . C6 . 1.203(2) yes
C4 . C10 . 1.526(2) yes
C4 . C15 . 1.533(2) yes
C4 . H41 . 1.0195(15) no
C5 . C9 . 1.504(3) yes
C5 . H51 . 1.0104(17) no
C5 . H52 . 1.0178(17) no
C6 . C15 . 1.506(2) yes
C7 . C10 . 1.387(3) yes
C7 . C25 . 1.382(3) yes
C7 . H71 . 1.0079(18) no
C8 . C9 . 1.382(3) yes
C8 . C20 . 1.391(3) yes
C8 . H81 . 1.0075(17) no
C9 . C26 . 1.397(3) yes
C10 . C19 . 1.385(2) yes
C11 . C17 . 1.390(3) yes
C11 . C24 . 1.389(3) yes
C11 . H111 . 1.006(2) no
C12 . C17 . 1.534(2) yes
C12 . C29 . 1.525(2) yes
C12 . H121 . 1.0046(16) no
C13 . C17 . 1.380(2) yes
C13 . C18 . 1.421(3) yes
C13 . H131 . 1.022(2) no
N14 . C25 . 1.330(3) yes
N14 . C30 . 1.332(3) yes
C15 . H151 . 1.0134(15) no
C15 . H152 . 1.0038(17) no
O16 . C23 . 1.381(3) yes
O16 . C33 . 1.385(4) yes
C18 . C23 . 1.355(3) yes
C18 . H181 . 1.0241(19) no
C19 . C30 . 1.387(3) yes
C19 . H191 . 1.010(2) no
C20 . C21 . 1.376(3) yes
C20 . H201 . 1.011(2) no
C21 . C28 . 1.372(4) yes
C21 . H211 . 1.020(2) no
C22 . C27 . 1.523(3) yes
C22 . H221 . 1.000(2) no
C22 . H222 . 1.001(2) no
C22 . H223 . 1.029(3) no
C23 . C24 . 1.372(3) yes
C24 . H241 . 1.010(2) no
C25 . H251 . 1.009(2) no
C26 . C28 . 1.384(3) yes
C26 . H261 . 1.017(2) no
C27 . C31 . 1.512(3) yes
C27 . C32 . 1.499(4) yes
C28 . H281 . 1.010(2) no
C29 . H291 . 0.993(2) no
C29 . H292 . 1.027(2) no
C29 . H293 . 1.004(2) no
C30 . H301 . 1.014(2) no
C31 . H311 . 1.003(2) no
C31 . H312 . 1.006(3) no
C31 . H313 . 1.021(3) no
C32 . H321 . 1.012(3) no
C32 . H322 . 0.970(3) no
C32 . H323 . 1.027(3) no
C33 . H331 . 0.995(3) no
C33 . H332 . 1.021(4) no
C33 . H333 . 1.030(4) no

loop_
_cod_related_entry_id
_cod_related_entry_database
_cod_related_entry_code
1 ChemSpider 9049260
